data_7720788
loop_
_publ_author_name
'Suwa, Keisuke'
'Ito, Shunichiro'
'Tanaka, Kazuo'

_publ_section_title
;
 Phosphorescence properties of boron &#x3b2;-diketiminate complexes
 modulated by spiro structures.
;
_journal_issue 15
_journal_name_full 'Dalton transactions (Cambridge, England : 2003)'
_journal_page_first 6035
_journal_page_last 6043
_journal_paper_doi 10.1039/d6dt00417b
_journal_volume 55
_journal_year 2026
_chemical_formula_moiety 'C43 H39 B N2 O2'
_chemical_formula_sum 'C43 H39 B N2 O2'
_chemical_formula_weight 626.57
_space_group_crystal_system triclinic
_space_group_IT_number 2
_space_group_name_Hall '-P 1'
_space_group_name_H-M_alt 'P -1'
_atom_sites_solution_hydrogens geom
_atom_sites_solution_primary dual
_audit_creation_date 2026-02-07
_audit_creation_method
;
Olex2 1.5
(compiled 2025.07.13 svn.rb7424aed for OlexSys, GUI svn.r7314)
;
_audit_update_record
;
2026-02-07 deposited with the CCDC.	2026-03-17 downloaded from the CCDC.
;
_cell_angle_alpha 99.730(5)
_cell_angle_beta 99.602(4)
_cell_angle_gamma 108.243(5)
_cell_formula_units_Z 2
_cell_length_a 11.865(6)
_cell_length_b 12.187(6)
_cell_length_c 13.010(6)
_cell_measurement_reflns_used 3437
_cell_measurement_temperature 150
_cell_measurement_theta_max 27.5
_cell_measurement_theta_min 3.0
_cell_volume 1711.8(14)
_computing_cell_refinement
;
CrystalClear-SM Expert 2.1 b46 (Rigaku, 2016)
;
_computing_data_collection
;
CrystalClear-SM Expert 2.1 b46 (Rigaku, 2016)
;
_computing_data_reduction
;
CrystalClear-SM Expert 2.1 b46 (Rigaku, 2016)
;
_computing_molecular_graphics 'Olex2 1.5 (Dolomanov et al., 2009)'
_computing_publication_material 'Olex2 1.5 (Dolomanov et al., 2009)'
_computing_structure_refinement 'SHELXL 2019/3 (Sheldrick, 2015)'
_computing_structure_solution 'SHELXT 2018/2 (Sheldrick, 2018)'
_diffrn_ambient_temperature 150
_diffrn_detector_area_resol_mean 28.5714
_diffrn_measured_fraction_theta_full 0.977
_diffrn_measured_fraction_theta_max 0.957
_diffrn_measurement_details
;
scan:
	Number of images: 360
	           Slice: -110.0000 - 70.0000
	     Image width: 0.5000
	        Exp time: 8.0000
	   Rotation axis: Omega
	           Omega: 0.0000
	             Chi: 45.0000
	             Phi: 0.0000
	             XTD: 44.9822
	          2theta: -20.0686
scan:
	Number of images: 360
	           Slice: -110.0000 - 70.0000
	     Image width: 0.5000
	        Exp time: 8.0000
	   Rotation axis: Omega
	           Omega: 0.0000
	             Chi: 45.0000
	             Phi: 90.0000
	             XTD: 44.9822
	          2theta: -20.0686
;
_diffrn_measurement_device
;
AFC10: Fixed Chi 2 circle
;
_diffrn_measurement_device_type
;
Rigaku Saturn724+ (4x4 bin mode)
;
_diffrn_measurement_method 'profile data from \w-scans'
_diffrn_measurement_specimen_support Fiber
_diffrn_radiation_type MoK\a
_diffrn_radiation_wavelength 0.71075
_diffrn_reflns_av_R_equivalents 0.0819
_diffrn_reflns_av_unetI/netI 0.1583
_diffrn_reflns_Laue_measured_fraction_full 0.977
_diffrn_reflns_Laue_measured_fraction_max 0.957
_diffrn_reflns_limit_h_max 15
_diffrn_reflns_limit_h_min -15
_diffrn_reflns_limit_k_max 15
_diffrn_reflns_limit_k_min -15
_diffrn_reflns_limit_l_max 16
_diffrn_reflns_limit_l_min -15
_diffrn_reflns_number 14025
_diffrn_reflns_point_group_measured_fraction_full 0.977
_diffrn_reflns_point_group_measured_fraction_max 0.957
_diffrn_reflns_theta_full 25.242
_diffrn_reflns_theta_max 27.472
_diffrn_reflns_theta_min 3.342
_diffrn_source_current 24.0
_diffrn_source_power 1.2
_diffrn_source_voltage 50.0
_exptl_absorpt_coefficient_mu 0.074
_exptl_absorpt_correction_T_max 1.000
_exptl_absorpt_correction_T_min 0.402
_exptl_absorpt_correction_type multi-scan
_exptl_absorpt_process_details '(REQAB; Rigaku, 1998)'
_exptl_crystal_colour Yellow
_exptl_crystal_density_diffrn 1.216
_exptl_crystal_description Chunk
_exptl_crystal_F_000 664
_exptl_crystal_preparation Fiber
_exptl_crystal_size_max 0.25
_exptl_crystal_size_mid 0.12
_exptl_crystal_size_min 0.07
_refine_diff_density_max 0.280
_refine_diff_density_min -0.296
_refine_diff_density_rms 0.054
_refine_ls_extinction_method none
_refine_ls_goodness_of_fit_ref 0.916
_refine_ls_hydrogen_treatment constr
_refine_ls_matrix_type full
_refine_ls_number_parameters 439
_refine_ls_number_reflns 7509
_refine_ls_number_restraints 0
_refine_ls_restrained_S_all 0.916
_refine_ls_R_factor_all 0.1478
_refine_ls_R_factor_gt 0.0675
_refine_ls_shift/su_max 0.000
_refine_ls_shift/su_mean 0.000
_refine_ls_structure_factor_coef Fsqd
_refine_ls_weighting_details 'w=1/[\s^2^(Fo^2^)+(0.0494P)^2^] where P=(Fo^2^+2Fc^2^)/3'
_refine_ls_weighting_scheme calc
_refine_ls_wR_factor_gt 0.1293
_refine_ls_wR_factor_ref 0.1592
_reflns_Friedel_coverage 0.000
_reflns_number_gt 3309
_reflns_number_total 7509
_reflns_threshold_expression 'I > 2\s(I)'
_cod_data_source_file d6dt00417b2.cif
_cod_data_source_block Mes_naph
_cod_depositor_comments
;
The following automatic conversions were performed:

data item '_exptl_absorpt_correction_type' value 'Multi-scan' was
changed to 'multi-scan' in accordance with the
/home/data/users/saulius/crontab/automatic-downloads/rss-feeds/RSC/lib/dictionaries/cif_core.dic
dictionary named 'cif_core.dic' version 2.4.2 last updated on
2011-04-26.

Automatic conversion script
Id: cif_fix_values 8170 2020-07-09 18:12:32Z antanas 

 Adding full bibliography for 7720785--7720789.cif.
;
_cod_original_cell_volume 1711.6(14)
_cod_database_code 7720788
_shelx_shelxl_version_number 2019/3
_shelx_space_group_comment
;
The symmetry employed for this shelxl refinement is uniquely defined
by the following loop, which should always be used as a source of
symmetry information in preference to the above space-group names.
They are only intended as comments.
;
_shelx_estimated_absorpt_t_max 0.995
_shelx_estimated_absorpt_t_min 0.982
_olex2_refinement_description
;
1. Fixed Uiso
 At 1.2 times of:
  All C(H) groups
 At 1.5 times of:
  All C(H,H,H) groups
2.a Aromatic/amide H refined with riding coordinates:
 C2(H2), C42(H42), C9(H9), C35(H35), C27(H27), C5(H5), C15(H15), C8(H8),
 C40(H40), C14(H14), C29(H29), C7(H7), C37(H37), C11(H11), C39(H39), C6(H6),
 C38(H38), C13(H13), C12(H12), C20(H20), C18(H18)
2.b Idealised Me refined as rotating group:
 C24(H24A,H24B,H24C), C31(H31A,H31B,H31C), C22(H22A,H22B,H22C), C33(H33A,H33B,
 H33C), C32(H32A,H32B,H32C), C23(H23A,H23B,H23C)
;
_olex2_submission_special_instructions 'No special instructions were received'

loop_
_space_group_symop_operation_xyz
'x, y, z'
'-x, -y, -z'

loop_
_atom_site_label
_atom_site_type_symbol
_atom_site_fract_x
_atom_site_fract_y
_atom_site_fract_z
_atom_site_U_iso_or_equiv
_atom_site_adp_type
_atom_site_occupancy
_atom_site_site_symmetry_order
_atom_site_calc_flag
_atom_site_refinement_flags_posn
_atom_site_refinement_flags_adp
_atom_site_refinement_flags_occupancy
_atom_site_disorder_assembly
_atom_site_disorder_group
O2 O 0.35731(17) 0.40218(15) 0.85535(14) 0.0273(5) Uani 1 1 d . . . . .
O1 O 0.29379(17) 0.36018(15) 0.66765(14) 0.0268(5) Uani 1 1 d . . . . .
N2 N 0.3089(2) 0.19371(18) 0.75056(17) 0.0250(6) Uani 1 1 d . . . . .
N1 N 0.1425(2) 0.27683(18) 0.77260(17) 0.0245(6) Uani 1 1 d . . . . .
C43 C 0.4281(3) 0.4906(2) 0.8179(2) 0.0249(7) Uani 1 1 d . . . . .
C2 C 0.1498(3) 0.1042(2) 0.8299(2) 0.0269(7) Uani 1 1 d . . . . .
H2 H 0.117628 0.045988 0.867801 0.032 Uiso 1 1 calc R U . . .
C4 C -0.0224(3) 0.1709(2) 0.8531(2) 0.0244(6) Uani 1 1 d . . . . .
C25 C 0.3975(3) 0.1856(2) 0.6879(2) 0.0251(7) Uani 1 1 d . . . . .
C1 C 0.0933(3) 0.1865(2) 0.8170(2) 0.0238(6) Uani 1 1 d . . . . .
C42 C 0.5237(3) 0.5890(2) 0.8755(2) 0.0294(7) Uani 1 1 d . . . . .
H42 H 0.544694 0.606395 0.951651 0.035 Uiso 1 1 calc R U . . .
C34 C 0.3918(3) 0.4645(2) 0.7047(2) 0.0257(7) Uani 1 1 d . . . . .
C3 C 0.2509(3) 0.1027(2) 0.7904(2) 0.0260(7) Uani 1 1 d . . . . .
C10 C 0.2899(3) -0.0023(2) 0.7893(2) 0.0280(7) Uani 1 1 d . . . . .
C26 C 0.3517(3) 0.1192(2) 0.5804(2) 0.0264(7) Uani 1 1 d . . . . .
C16 C 0.0795(3) 0.3598(2) 0.7550(2) 0.0269(7) Uani 1 1 d . . . . .
C9 C -0.0180(3) 0.1714(2) 0.9614(2) 0.0331(8) Uani 1 1 d . . . . .
H9 H 0.057461 0.184722 1.009025 0.040 Uiso 1 1 calc R U . . .
C41 C 0.5914(3) 0.6655(2) 0.8185(2) 0.0267(7) Uani 1 1 d . . . . .
C30 C 0.5216(3) 0.2487(2) 0.7277(2) 0.0285(7) Uani 1 1 d . . . . .
C35 C 0.4521(3) 0.5357(2) 0.6469(2) 0.0307(7) Uani 1 1 d . . . . .
H35 H 0.425714 0.517958 0.571023 0.037 Uiso 1 1 calc R U . . .
C21 C 0.0165(3) 0.3486(2) 0.6501(2) 0.0307(7) Uani 1 1 d . . . . .
C27 C 0.4341(3) 0.1184(2) 0.5170(2) 0.0333(8) Uani 1 1 d . . . . .
H27 H 0.404679 0.070538 0.445778 0.040 Uiso 1 1 calc R U . . .
C5 C -0.1343(3) 0.1482(2) 0.7852(2) 0.0301(7) Uani 1 1 d . . . . .
H5 H -0.139124 0.147891 0.711480 0.036 Uiso 1 1 calc R U . . .
C36 C 0.5567(3) 0.6383(2) 0.7033(2) 0.0297(7) Uani 1 1 d . . . . .
C15 C 0.2006(3) -0.1165(2) 0.7463(2) 0.0319(7) Uani 1 1 d . . . . .
H15 H 0.119062 -0.124835 0.715413 0.038 Uiso 1 1 calc R U . . .
C8 C -0.1222(3) 0.1527(3) 0.9991(3) 0.0370(8) Uani 1 1 d . . . . .
H8 H -0.117517 0.155660 1.073238 0.044 Uiso 1 1 calc R U . . .
C40 C 0.6945(3) 0.7671(2) 0.8720(3) 0.0348(8) Uani 1 1 d . . . . .
H40 H 0.717322 0.787527 0.948193 0.042 Uiso 1 1 calc R U . . .
C17 C 0.0825(3) 0.4482(2) 0.8396(2) 0.0321(7) Uani 1 1 d . . . . .
C14 C 0.2322(3) -0.2174(3) 0.7492(2) 0.0355(8) Uani 1 1 d . . . . .
H14 H 0.172285 -0.294199 0.718942 0.043 Uiso 1 1 calc R U . . .
C29 C 0.5991(3) 0.2478(3) 0.6584(3) 0.0357(8) Uani 1 1 d . . . . .
H29 H 0.683786 0.292493 0.684841 0.043 Uiso 1 1 calc R U . . .
C24 C 0.0159(3) 0.2560(3) 0.5567(2) 0.0407(9) Uani 1 1 d . . . . .
H24A H 0.095950 0.279417 0.539125 0.061 Uiso 1 1 calc R U . . .
H24B H -0.047034 0.249510 0.494422 0.061 Uiso 1 1 calc R U . . .
H24C H -0.001544 0.179086 0.576001 0.061 Uiso 1 1 calc R U . . .
C7 C -0.2329(3) 0.1298(2) 0.9314(3) 0.0386(8) Uani 1 1 d . . . . .
H7 H -0.304614 0.116742 0.958141 0.046 Uiso 1 1 calc R U . . .
C37 C 0.6279(3) 0.7123(2) 0.6492(3) 0.0371(8) Uani 1 1 d . . . . .
H37 H 0.605955 0.695455 0.573093 0.044 Uiso 1 1 calc R U . . .
C11 C 0.4072(3) 0.0066(3) 0.8346(2) 0.0364(8) Uani 1 1 d . . . . .
H11 H 0.468021 0.083158 0.863729 0.044 Uiso 1 1 calc R U . . .
C31 C 0.2173(3) 0.0542(3) 0.5357(2) 0.0379(8) Uani 1 1 d . . . . .
H31A H 0.187752 -0.006883 0.574878 0.057 Uiso 1 1 calc R U . . .
H31B H 0.202359 0.016449 0.459575 0.057 Uiso 1 1 calc R U . . .
H31C H 0.173924 0.110477 0.543502 0.057 Uiso 1 1 calc R U . . .
C39 C 0.7617(3) 0.8365(3) 0.8164(3) 0.0409(9) Uani 1 1 d . . . . .
H39 H 0.831200 0.904125 0.854054 0.049 Uiso 1 1 calc R U . . .
C6 C -0.2389(3) 0.1258(2) 0.8236(3) 0.0366(8) Uani 1 1 d . . . . .
H6 H -0.315530 0.107669 0.775733 0.044 Uiso 1 1 calc R U . . .
C38 C 0.7294(3) 0.8093(3) 0.7047(3) 0.0424(9) Uani 1 1 d . . . . .
H38 H 0.777481 0.857750 0.666636 0.051 Uiso 1 1 calc R U . . .
C28 C 0.5575(3) 0.1842(3) 0.5524(2) 0.0348(8) Uani 1 1 d . . . . .
C22 C 0.1549(3) 0.4679(3) 0.9522(2) 0.0431(9) Uani 1 1 d . . . . .
H22A H 0.129200 0.394083 0.976714 0.065 Uiso 1 1 calc R U . . .
H22B H 0.140462 0.530772 1.000055 0.065 Uiso 1 1 calc R U . . .
H22C H 0.242014 0.491520 0.953114 0.065 Uiso 1 1 calc R U . . .
C13 C 0.3493(3) -0.2062(3) 0.7954(3) 0.0421(9) Uani 1 1 d . . . . .
H13 H 0.369792 -0.275156 0.798077 0.050 Uiso 1 1 calc R U . . .
C33 C 0.5774(3) 0.3164(3) 0.8439(2) 0.0412(8) Uani 1 1 d . . . . .
H33A H 0.611425 0.401729 0.847441 0.062 Uiso 1 1 calc R U . . .
H33B H 0.642515 0.289525 0.874209 0.062 Uiso 1 1 calc R U . . .
H33C H 0.514314 0.301728 0.884984 0.062 Uiso 1 1 calc R U . . .
C12 C 0.4383(3) -0.0934(3) 0.8386(3) 0.0452(9) Uani 1 1 d . . . . .
H12 H 0.519452 -0.085269 0.870521 0.054 Uiso 1 1 calc R U . . .
C20 C -0.0462(3) 0.4264(3) 0.6347(3) 0.0426(9) Uani 1 1 d . . . . .
H20 H -0.088532 0.420219 0.563971 0.051 Uiso 1 1 calc R U . . .
C18 C 0.0169(3) 0.5223(3) 0.8183(3) 0.0428(9) Uani 1 1 d . . . . .
H18 H 0.018055 0.582510 0.875742 0.051 Uiso 1 1 calc R U . . .
C19 C -0.0495(3) 0.5115(3) 0.7169(3) 0.0488(10) Uani 1 1 d . . . . .
C32 C 0.6427(3) 0.1890(3) 0.4788(3) 0.0499(10) Uani 1 1 d . . . . .
H32A H 0.610450 0.115989 0.421575 0.075 Uiso 1 1 calc R U . . .
H32B H 0.723195 0.196543 0.519431 0.075 Uiso 1 1 calc R U . . .
H32C H 0.650192 0.257751 0.447137 0.075 Uiso 1 1 calc R U . . .
B1 B 0.2752(3) 0.3093(3) 0.7612(2) 0.0260(8) Uani 1 1 d . . . . .
C23 C -0.1227(4) 0.5915(3) 0.6985(4) 0.0758(14) Uani 1 1 d . . . . .
H23A H -0.162524 0.572564 0.622165 0.114 Uiso 1 1 calc R U . . .
H23B H -0.068053 0.674782 0.720830 0.114 Uiso 1 1 calc R U . . .
H23C H -0.184887 0.578851 0.740638 0.114 Uiso 1 1 calc R U . . .

loop_
_atom_site_aniso_label
_atom_site_aniso_U_11
_atom_site_aniso_U_22
_atom_site_aniso_U_33
_atom_site_aniso_U_23
_atom_site_aniso_U_13
_atom_site_aniso_U_12
O2 0.0296(12) 0.0273(10) 0.0216(10) 0.0070(8) 0.0065(9) 0.0048(9)
O1 0.0266(12) 0.0295(11) 0.0219(10) 0.0078(8) 0.0041(9) 0.0067(10)
N2 0.0271(15) 0.0281(13) 0.0204(12) 0.0082(10) 0.0073(11) 0.0084(11)
N1 0.0247(15) 0.0254(13) 0.0243(13) 0.0085(10) 0.0049(11) 0.0090(11)
C43 0.0275(18) 0.0273(15) 0.0260(15) 0.0103(13) 0.0108(13) 0.0136(14)
C2 0.0266(18) 0.0320(16) 0.0279(16) 0.0144(13) 0.0112(13) 0.0117(14)
C4 0.0235(17) 0.0209(14) 0.0291(16) 0.0077(12) 0.0072(13) 0.0065(13)
C25 0.0251(17) 0.0288(16) 0.0285(16) 0.0124(13) 0.0128(13) 0.0130(14)
C1 0.0252(17) 0.0261(15) 0.0195(14) 0.0047(12) 0.0051(13) 0.0086(13)
C42 0.0254(18) 0.0365(17) 0.0281(16) 0.0092(14) 0.0045(14) 0.0136(15)
C34 0.0250(18) 0.0278(16) 0.0285(16) 0.0101(13) 0.0097(14) 0.0114(14)
C3 0.0298(18) 0.0293(15) 0.0203(14) 0.0084(12) 0.0045(13) 0.0118(14)
C10 0.0329(19) 0.0334(17) 0.0241(15) 0.0113(13) 0.0124(14) 0.0151(15)
C26 0.0303(18) 0.0263(15) 0.0265(15) 0.0106(12) 0.0101(13) 0.0109(14)
C16 0.0219(17) 0.0240(15) 0.0352(17) 0.0085(13) 0.0087(14) 0.0067(13)
C9 0.035(2) 0.0355(17) 0.0292(17) 0.0121(14) 0.0066(14) 0.0104(15)
C41 0.0254(18) 0.0278(16) 0.0331(17) 0.0126(13) 0.0094(14) 0.0136(14)
C30 0.0251(18) 0.0261(16) 0.0345(17) 0.0083(13) 0.0076(14) 0.0084(14)
C35 0.0332(19) 0.0338(17) 0.0257(16) 0.0088(13) 0.0042(14) 0.0131(15)
C21 0.0237(18) 0.0311(17) 0.0381(18) 0.0128(14) 0.0055(14) 0.0092(14)
C27 0.045(2) 0.0351(17) 0.0274(16) 0.0115(13) 0.0152(15) 0.0179(16)
C5 0.0288(18) 0.0300(16) 0.0337(17) 0.0121(13) 0.0067(15) 0.0114(14)
C36 0.0292(19) 0.0268(16) 0.0350(17) 0.0120(13) 0.0080(14) 0.0098(14)
C15 0.0342(19) 0.0399(18) 0.0288(16) 0.0135(14) 0.0160(14) 0.0156(16)
C8 0.041(2) 0.0414(18) 0.0390(19) 0.0190(15) 0.0213(17) 0.0177(16)
C40 0.033(2) 0.0299(17) 0.0381(18) 0.0082(14) 0.0023(16) 0.0101(16)
C17 0.0282(19) 0.0242(16) 0.0428(19) 0.0061(14) 0.0156(15) 0.0048(14)
C14 0.042(2) 0.0324(17) 0.0387(19) 0.0108(14) 0.0190(16) 0.0153(16)
C29 0.0258(19) 0.0393(18) 0.047(2) 0.0160(15) 0.0130(16) 0.0124(15)
C24 0.039(2) 0.0435(19) 0.0318(18) 0.0121(15) -0.0023(16) 0.0068(17)
C7 0.032(2) 0.0386(18) 0.056(2) 0.0193(16) 0.0235(17) 0.0164(16)
C37 0.039(2) 0.0336(18) 0.0410(19) 0.0184(15) 0.0080(16) 0.0117(17)
C11 0.031(2) 0.0361(18) 0.045(2) 0.0142(15) 0.0072(16) 0.0145(15)
C31 0.040(2) 0.0393(18) 0.0282(17) 0.0055(14) 0.0057(15) 0.0077(16)
C39 0.034(2) 0.0309(17) 0.056(2) 0.0159(16) 0.0048(17) 0.0081(15)
C6 0.0261(19) 0.0388(18) 0.050(2) 0.0179(16) 0.0085(16) 0.0141(15)
C38 0.037(2) 0.0396(19) 0.056(2) 0.0285(17) 0.0140(18) 0.0116(17)
C28 0.037(2) 0.0410(18) 0.0383(19) 0.0219(15) 0.0203(16) 0.0168(16)
C22 0.045(2) 0.0426(19) 0.039(2) 0.0007(15) 0.0153(17) 0.0129(17)
C13 0.055(2) 0.045(2) 0.050(2) 0.0282(17) 0.0289(19) 0.0336(19)
C33 0.032(2) 0.0408(18) 0.046(2) 0.0007(15) -0.0010(16) 0.0162(16)
C12 0.037(2) 0.053(2) 0.055(2) 0.0223(18) 0.0104(18) 0.0248(19)
C20 0.032(2) 0.047(2) 0.054(2) 0.0245(17) 0.0075(17) 0.0150(17)
C18 0.045(2) 0.0289(17) 0.064(2) 0.0116(17) 0.029(2) 0.0170(17)
C19 0.042(2) 0.0377(19) 0.078(3) 0.0255(19) 0.022(2) 0.0202(18)
C32 0.051(2) 0.058(2) 0.058(2) 0.0252(19) 0.031(2) 0.0270(19)
B1 0.028(2) 0.0286(18) 0.0192(16) 0.0069(14) 0.0056(15) 0.0056(16)
C23 0.070(3) 0.064(2) 0.124(4) 0.044(3) 0.031(3) 0.049(2)

loop_
_atom_type_symbol
_atom_type_description
_atom_type_scat_dispersion_real
_atom_type_scat_dispersion_imag
_atom_type_scat_source
C C 0.0033 0.0016 'International Tables Vol C Tables 4.2.6.8 and 6.1.1.4'
H H 0.0000 0.0000 'International Tables Vol C Tables 4.2.6.8 and 6.1.1.4'
B B 0.0013 0.0007 'International Tables Vol C Tables 4.2.6.8 and 6.1.1.4'
N N 0.0061 0.0033 'International Tables Vol C Tables 4.2.6.8 and 6.1.1.4'
O O 0.0106 0.0060 'International Tables Vol C Tables 4.2.6.8 and 6.1.1.4'

loop_
_geom_angle_atom_site_label_1
_geom_angle_atom_site_label_2
_geom_angle_atom_site_label_3
_geom_angle
_geom_angle_site_symmetry_1
_geom_angle_site_symmetry_3
_geom_angle_publ_flag
C43 O2 B1 107.2(2) . . ?
C34 O1 B1 106.5(2) . . ?
C25 N2 B1 116.9(2) . . ?
C3 N2 C25 121.6(2) . . ?
C3 N2 B1 121.3(2) . . ?
C1 N1 C16 119.8(2) . . ?
C1 N1 B1 120.7(2) . . ?
C16 N1 B1 118.4(2) . . ?
O2 C43 C34 109.9(2) . . ?
C42 C43 O2 127.8(3) . . ?
C42 C43 C34 122.3(3) . . ?
C1 C2 H2 118.4 . . ?
C3 C2 H2 118.4 . . ?
C3 C2 C1 123.2(2) . . ?
C9 C4 C1 117.4(3) . . ?
C5 C4 C1 124.1(3) . . ?
C5 C4 C9 118.4(3) . . ?
C26 C25 N2 117.2(3) . . ?
C30 C25 N2 122.0(2) . . ?
C30 C25 C26 120.6(3) . . ?
N1 C1 C2 120.2(3) . . ?
N1 C1 C4 121.8(2) . . ?
C2 C1 C4 118.0(2) . . ?
C43 C42 H42 120.9 . . ?
C43 C42 C41 118.2(3) . . ?
C41 C42 H42 120.9 . . ?
O1 C34 C43 110.1(2) . . ?
C35 C34 O1 128.2(3) . . ?
C35 C34 C43 121.7(3) . . ?
N2 C3 C2 119.5(3) . . ?
N2 C3 C10 121.5(3) . . ?
C2 C3 C10 118.9(2) . . ?
C15 C10 C3 118.2(3) . . ?
C11 C10 C3 123.1(3) . . ?
C11 C10 C15 118.5(3) . . ?
C25 C26 C31 120.9(3) . . ?
C27 C26 C25 118.0(3) . . ?
C27 C26 C31 121.1(3) . . ?
C21 C16 N1 118.2(3) . . ?
C17 C16 N1 120.9(3) . . ?
C17 C16 C21 120.9(3) . . ?
C4 C9 H9 119.8 . . ?
C8 C9 C4 120.4(3) . . ?
C8 C9 H9 119.8 . . ?
C42 C41 C36 119.8(3) . . ?
C40 C41 C42 121.7(3) . . ?
C40 C41 C36 118.4(3) . . ?
C25 C30 C29 118.5(3) . . ?
C25 C30 C33 123.2(3) . . ?
C29 C30 C33 118.3(3) . . ?
C34 C35 H35 120.8 . . ?
C34 C35 C36 118.3(3) . . ?
C36 C35 H35 120.8 . . ?
C16 C21 C24 121.6(3) . . ?
C20 C21 C16 117.7(3) . . ?
C20 C21 C24 120.7(3) . . ?
C26 C27 H27 118.5 . . ?
C26 C27 C28 123.0(3) . . ?
C28 C27 H27 118.5 . . ?
C4 C5 H5 119.7 . . ?
C6 C5 C4 120.5(3) . . ?
C6 C5 H5 119.7 . . ?
C35 C36 C41 119.6(3) . . ?
C37 C36 C41 118.6(3) . . ?
C37 C36 C35 121.8(3) . . ?
C10 C15 H15 120.0 . . ?
C14 C15 C10 119.9(3) . . ?
C14 C15 H15 120.0 . . ?
C9 C8 H8 119.5 . . ?
C7 C8 C9 120.9(3) . . ?
C7 C8 H8 119.5 . . ?
C41 C40 H40 119.4 . . ?
C39 C40 C41 121.2(3) . . ?
C39 C40 H40 119.4 . . ?
C16 C17 C22 122.6(3) . . ?
C16 C17 C18 118.2(3) . . ?
C18 C17 C22 119.1(3) . . ?
C15 C14 H14 119.8 . . ?
C13 C14 C15 120.4(3) . . ?
C13 C14 H14 119.8 . . ?
C30 C29 H29 118.8 . . ?
C28 C29 C30 122.5(3) . . ?
C28 C29 H29 118.8 . . ?
C21 C24 H24A 109.5 . . ?
C21 C24 H24B 109.5 . . ?
C21 C24 H24C 109.5 . . ?
H24A C24 H24B 109.5 . . ?
H24A C24 H24C 109.5 . . ?
H24B C24 H24C 109.5 . . ?
C8 C7 H7 120.4 . . ?
C8 C7 C6 119.2(3) . . ?
C6 C7 H7 120.4 . . ?
C36 C37 H37 119.5 . . ?
C38 C37 C36 121.0(3) . . ?
C38 C37 H37 119.5 . . ?
C10 C11 H11 119.2 . . ?
C10 C11 C12 121.6(3) . . ?
C12 C11 H11 119.2 . . ?
C26 C31 H31A 109.5 . . ?
C26 C31 H31B 109.5 . . ?
C26 C31 H31C 109.5 . . ?
H31A C31 H31B 109.5 . . ?
H31A C31 H31C 109.5 . . ?
H31B C31 H31C 109.5 . . ?
C40 C39 H39 119.7 . . ?
C40 C39 C38 120.5(3) . . ?
C38 C39 H39 119.7 . . ?
C5 C6 C7 120.5(3) . . ?
C5 C6 H6 119.7 . . ?
C7 C6 H6 119.7 . . ?
C37 C38 C39 120.3(3) . . ?
C37 C38 H38 119.9 . . ?
C39 C38 H38 119.9 . . ?
C27 C28 C29 117.3(3) . . ?
C27 C28 C32 121.6(3) . . ?
C29 C28 C32 121.1(3) . . ?
C17 C22 H22A 109.5 . . ?
C17 C22 H22B 109.5 . . ?
C17 C22 H22C 109.5 . . ?
H22A C22 H22B 109.5 . . ?
H22A C22 H22C 109.5 . . ?
H22B C22 H22C 109.5 . . ?
C14 C13 H13 120.0 . . ?
C14 C13 C12 120.1(3) . . ?
C12 C13 H13 120.0 . . ?
C30 C33 H33A 109.5 . . ?
C30 C33 H33B 109.5 . . ?
C30 C33 H33C 109.5 . . ?
H33A C33 H33B 109.5 . . ?
H33A C33 H33C 109.5 . . ?
H33B C33 H33C 109.5 . . ?
C11 C12 C13 119.4(3) . . ?
C11 C12 H12 120.3 . . ?
C13 C12 H12 120.3 . . ?
C21 C20 H20 118.5 . . ?
C19 C20 C21 123.1(3) . . ?
C19 C20 H20 118.5 . . ?
C17 C18 H18 118.7 . . ?
C19 C18 C17 122.6(3) . . ?
C19 C18 H18 118.7 . . ?
C20 C19 C18 117.4(3) . . ?
C20 C19 C23 122.0(4) . . ?
C18 C19 C23 120.6(4) . . ?
C28 C32 H32A 109.5 . . ?
C28 C32 H32B 109.5 . . ?
C28 C32 H32C 109.5 . . ?
H32A C32 H32B 109.5 . . ?
H32A C32 H32C 109.5 . . ?
H32B C32 H32C 109.5 . . ?
O2 B1 N2 110.9(2) . . ?
O2 B1 N1 109.9(2) . . ?
O1 B1 O2 105.6(2) . . ?
O1 B1 N2 109.8(2) . . ?
O1 B1 N1 112.4(2) . . ?
N1 B1 N2 108.3(2) . . ?
C19 C23 H23A 109.5 . . ?
C19 C23 H23B 109.5 . . ?
C19 C23 H23C 109.5 . . ?
H23A C23 H23B 109.5 . . ?
H23A C23 H23C 109.5 . . ?
H23B C23 H23C 109.5 . . ?

loop_
_geom_bond_atom_site_label_1
_geom_bond_atom_site_label_2
_geom_bond_distance
_geom_bond_site_symmetry_2
_geom_bond_publ_flag
O2 C43 1.360(3) . ?
O2 B1 1.475(4) . ?
O1 C34 1.371(3) . ?
O1 B1 1.474(3) . ?
N2 C25 1.450(3) . ?
N2 C3 1.344(3) . ?
N2 B1 1.571(4) . ?
N1 C1 1.345(3) . ?
N1 C16 1.458(3) . ?
N1 B1 1.538(4) . ?
C43 C42 1.359(4) . ?
C43 C34 1.414(4) . ?
C2 H2 0.9500 . ?
C2 C1 1.387(4) . ?
C2 C3 1.386(4) . ?
C4 C1 1.491(4) . ?
C4 C9 1.400(4) . ?
C4 C5 1.384(4) . ?
C25 C26 1.413(4) . ?
C25 C30 1.389(4) . ?
C42 H42 0.9500 . ?
C42 C41 1.423(4) . ?
C34 C35 1.357(4) . ?
C3 C10 1.489(4) . ?
C10 C15 1.410(4) . ?
C10 C11 1.381(4) . ?
C26 C27 1.382(4) . ?
C26 C31 1.502(4) . ?
C16 C21 1.404(4) . ?
C16 C17 1.392(4) . ?
C9 H9 0.9500 . ?
C9 C8 1.373(4) . ?
C41 C36 1.437(4) . ?
C41 C40 1.411(4) . ?
C30 C29 1.392(4) . ?
C30 C33 1.519(4) . ?
C35 H35 0.9500 . ?
C35 C36 1.434(4) . ?
C21 C24 1.509(4) . ?
C21 C20 1.397(4) . ?
C27 H27 0.9500 . ?
C27 C28 1.384(4) . ?
C5 H5 0.9500 . ?
C5 C6 1.381(4) . ?
C36 C37 1.400(4) . ?
C15 H15 0.9500 . ?
C15 C14 1.398(4) . ?
C8 H8 0.9500 . ?
C8 C7 1.372(4) . ?
C40 H40 0.9500 . ?
C40 C39 1.361(4) . ?
C17 C22 1.508(4) . ?
C17 C18 1.397(4) . ?
C14 H14 0.9500 . ?
C14 C13 1.373(4) . ?
C29 H29 0.9500 . ?
C29 C28 1.385(4) . ?
C24 H24A 0.9800 . ?
C24 H24B 0.9800 . ?
C24 H24C 0.9800 . ?
C7 H7 0.9500 . ?
C7 C6 1.384(4) . ?
C37 H37 0.9500 . ?
C37 C38 1.377(4) . ?
C11 H11 0.9500 . ?
C11 C12 1.386(4) . ?
C31 H31A 0.9800 . ?
C31 H31B 0.9800 . ?
C31 H31C 0.9800 . ?
C39 H39 0.9500 . ?
C39 C38 1.393(4) . ?
C6 H6 0.9500 . ?
C38 H38 0.9500 . ?
C28 C32 1.499(4) . ?
C22 H22A 0.9800 . ?
C22 H22B 0.9800 . ?
C22 H22C 0.9800 . ?
C13 H13 0.9500 . ?
C13 C12 1.398(4) . ?
C33 H33A 0.9800 . ?
C33 H33B 0.9800 . ?
C33 H33C 0.9800 . ?
C12 H12 0.9500 . ?
C20 H20 0.9500 . ?
C20 C19 1.373(5) . ?
C18 H18 0.9500 . ?
C18 C19 1.381(5) . ?
C19 C23 1.517(5) . ?
C32 H32A 0.9800 . ?
C32 H32B 0.9800 . ?
C32 H32C 0.9800 . ?
C23 H23A 0.9800 . ?
C23 H23B 0.9800 . ?
C23 H23C 0.9800 . ?

loop_
_geom_torsion_atom_site_label_1
_geom_torsion_atom_site_label_2
_geom_torsion_atom_site_label_3
_geom_torsion_atom_site_label_4
_geom_torsion
_geom_torsion_site_symmetry_1
_geom_torsion_site_symmetry_2
_geom_torsion_site_symmetry_3
_geom_torsion_site_symmetry_4
_geom_torsion_publ_flag
O2 C43 C42 C41 175.0(3) . . . . ?
O2 C43 C34 O1 2.0(3) . . . . ?
O2 C43 C34 C35 -176.5(3) . . . . ?
O1 C34 C35 C36 -176.9(3) . . . . ?
N2 C25 C26 C27 174.9(2) . . . . ?
N2 C25 C26 C31 -3.6(4) . . . . ?
N2 C25 C30 C29 -172.2(3) . . . . ?
N2 C25 C30 C33 9.3(4) . . . . ?
N2 C3 C10 C15 -128.7(3) . . . . ?
N2 C3 C10 C11 55.7(4) . . . . ?
N1 C16 C21 C24 -1.7(4) . . . . ?
N1 C16 C21 C20 178.3(2) . . . . ?
N1 C16 C17 C22 3.1(4) . . . . ?
N1 C16 C17 C18 -177.8(2) . . . . ?
C43 O2 B1 O1 -7.7(3) . . . . ?
C43 O2 B1 N2 111.3(2) . . . . ?
C43 O2 B1 N1 -129.1(2) . . . . ?
C43 C42 C41 C36 1.0(4) . . . . ?
C43 C42 C41 C40 -177.7(3) . . . . ?
C43 C34 C35 C36 1.3(4) . . . . ?
C2 C3 C10 C15 48.9(4) . . . . ?
C2 C3 C10 C11 -126.7(3) . . . . ?
C4 C9 C8 C7 1.9(5) . . . . ?
C4 C5 C6 C7 2.2(4) . . . . ?
C25 N2 C3 C2 -166.6(3) . . . . ?
C25 N2 C3 C10 11.0(4) . . . . ?
C25 N2 B1 O2 -89.6(3) . . . . ?
C25 N2 B1 O1 26.7(3) . . . . ?
C25 N2 B1 N1 149.7(2) . . . . ?
C25 C26 C27 C28 -3.4(4) . . . . ?
C25 C30 C29 C28 -1.5(4) . . . . ?
C1 N1 C16 C21 -103.7(3) . . . . ?
C1 N1 C16 C17 76.8(3) . . . . ?
C1 N1 B1 O2 -92.8(3) . . . . ?
C1 N1 B1 O1 150.0(2) . . . . ?
C1 N1 B1 N2 28.5(3) . . . . ?
C1 C2 C3 N2 9.7(4) . . . . ?
C1 C2 C3 C10 -168.0(3) . . . . ?
C1 C4 C9 C8 -177.4(3) . . . . ?
C1 C4 C5 C6 175.0(3) . . . . ?
C42 C43 C34 O1 179.8(3) . . . . ?
C42 C43 C34 C35 1.3(5) . . . . ?
C42 C41 C36 C35 1.5(4) . . . . ?
C42 C41 C36 C37 -177.4(3) . . . . ?
C42 C41 C40 C39 177.0(3) . . . . ?
C34 O1 B1 O2 8.8(3) . . . . ?
C34 O1 B1 N2 -110.8(3) . . . . ?
C34 O1 B1 N1 128.5(2) . . . . ?
C34 C43 C42 C41 -2.4(4) . . . . ?
C34 C35 C36 C41 -2.6(4) . . . . ?
C34 C35 C36 C37 176.3(3) . . . . ?
C3 N2 C25 C26 76.7(3) . . . . ?
C3 N2 C25 C30 -109.1(3) . . . . ?
C3 N2 B1 O2 95.6(3) . . . . ?
C3 N2 B1 O1 -148.1(2) . . . . ?
C3 N2 B1 N1 -25.0(3) . . . . ?
C3 C2 C1 N1 -6.1(4) . . . . ?
C3 C2 C1 C4 173.7(3) . . . . ?
C3 C10 C15 C14 -176.5(2) . . . . ?
C3 C10 C11 C12 175.5(3) . . . . ?
C10 C15 C14 C13 1.2(4) . . . . ?
C10 C11 C12 C13 0.3(5) . . . . ?
C26 C25 C30 C29 1.8(4) . . . . ?
C26 C25 C30 C33 -176.7(3) . . . . ?
C26 C27 C28 C29 3.7(4) . . . . ?
C26 C27 C28 C32 -175.0(3) . . . . ?
C16 N1 C1 C2 177.3(2) . . . . ?
C16 N1 C1 C4 -2.5(4) . . . . ?
C16 N1 B1 O2 74.9(3) . . . . ?
C16 N1 B1 O1 -42.3(3) . . . . ?
C16 N1 B1 N2 -163.8(2) . . . . ?
C16 C21 C20 C19 -0.6(5) . . . . ?
C16 C17 C18 C19 -0.4(5) . . . . ?
C9 C4 C1 N1 -121.0(3) . . . . ?
C9 C4 C1 C2 59.2(4) . . . . ?
C9 C4 C5 C6 -0.4(4) . . . . ?
C9 C8 C7 C6 -0.1(5) . . . . ?
C41 C36 C37 C38 0.1(5) . . . . ?
C41 C40 C39 C38 0.7(5) . . . . ?
C30 C25 C26 C27 0.6(4) . . . . ?
C30 C25 C26 C31 -177.9(2) . . . . ?
C30 C29 C28 C27 -1.1(4) . . . . ?
C30 C29 C28 C32 177.5(3) . . . . ?
C35 C36 C37 C38 -178.8(3) . . . . ?
C21 C16 C17 C22 -176.4(3) . . . . ?
C21 C16 C17 C18 2.7(4) . . . . ?
C21 C20 C19 C18 2.7(5) . . . . ?
C21 C20 C19 C23 -177.4(3) . . . . ?
C5 C4 C1 N1 63.5(4) . . . . ?
C5 C4 C1 C2 -116.2(3) . . . . ?
C5 C4 C9 C8 -1.6(4) . . . . ?
C36 C41 C40 C39 -1.7(4) . . . . ?
C36 C37 C38 C39 -1.1(5) . . . . ?
C15 C10 C11 C12 -0.1(4) . . . . ?
C15 C14 C13 C12 -1.0(5) . . . . ?
C8 C7 C6 C5 -1.9(4) . . . . ?
C40 C41 C36 C35 -179.8(3) . . . . ?
C40 C41 C36 C37 1.3(4) . . . . ?
C40 C39 C38 C37 0.8(5) . . . . ?
C17 C16 C21 C24 177.8(3) . . . . ?
C17 C16 C21 C20 -2.2(4) . . . . ?
C17 C18 C19 C20 -2.2(5) . . . . ?
C17 C18 C19 C23 177.9(3) . . . . ?
C14 C13 C12 C11 0.2(5) . . . . ?
C24 C21 C20 C19 179.4(3) . . . . ?
C11 C10 C15 C14 -0.7(4) . . . . ?
C31 C26 C27 C28 175.0(3) . . . . ?
C22 C17 C18 C19 178.7(3) . . . . ?
C33 C30 C29 C28 177.0(3) . . . . ?
B1 O2 C43 C42 -173.9(3) . . . . ?
B1 O2 C43 C34 3.8(3) . . . . ?
B1 O1 C34 C43 -6.8(3) . . . . ?
B1 O1 C34 C35 171.6(3) . . . . ?
B1 N2 C25 C26 -98.1(3) . . . . ?
B1 N2 C25 C30 76.1(3) . . . . ?
B1 N2 C3 C2 7.9(4) . . . . ?
B1 N2 C3 C10 -174.5(2) . . . . ?
B1 N1 C1 C2 -15.2(4) . . . . ?
B1 N1 C1 C4 165.1(2) . . . . ?
B1 N1 C16 C21 88.5(3) . . . . ?
B1 N1 C16 C17 -91.0(3) . . . . ?
